data_7214012
loop_
_publ_author_name
'Sun, Ya-guang'
'Li, Jian'
'Li, Ke-long'
'Xu, Zhen-he'
'Ding, Fu'
'Ren, Bao-yi'
'Wang, Shu-ju'
'You, Li-xin'
'Xiong, Gang'
'Smet, Philippe F.'

_publ_section_title
;
 A family of 3D lanthanide--organic frameworks constructed from
 parallelogram secondary building units: synthesis, structures and
 properties
;
_journal_issue 9
_journal_name_full CrystEngComm
_journal_page_first 1777
_journal_paper_doi 10.1039/c3ce42197j
_journal_volume 16
_journal_year 2014
_chemical_formula_sum 'C18 H18 Dy2 N O19'
_chemical_formula_weight 877.33
_chemical_name_systematic
; 
 ? 
;
_space_group_IT_number 14
_symmetry_cell_setting monoclinic
_symmetry_space_group_name_Hall '-P 2ybc'
_symmetry_space_group_name_H-M 'P 1 21/c 1'
_atom_sites_solution_hydrogens geom
_atom_sites_solution_primary direct
_atom_sites_solution_secondary difmap
_audit_creation_method SHELXL-97
_cell_angle_alpha 90.00
_cell_angle_beta 121.00(2)
_cell_angle_gamma 90.00
_cell_formula_units_Z 4
_cell_length_a 6.6610(13)
_cell_length_b 30.580(6)
_cell_length_c 12.763(3)
_cell_measurement_reflns_used 5030
_cell_measurement_temperature 293(2)
_cell_measurement_theta_max 2764
_cell_measurement_theta_min 3.13
_cell_volume 2228.4(9)
_computing_cell_refinement 'Bruker XSCANS'
_computing_data_collection 'Bruker XSCANS'
_computing_data_reduction 'Bruker SHELXTL'
_computing_molecular_graphics 'Bruker SHELXTL'
_computing_publication_material 'Bruker SHELXTL'
_computing_structure_refinement 'SHELXL-97 (Sheldrick, 1997)'
_computing_structure_solution 'SHELXS-97 (Sheldrick, 1990)'
_diffrn_ambient_temperature 293(2)
_diffrn_detector_area_resol_mean 0
_diffrn_measured_fraction_theta_full 0.967
_diffrn_measured_fraction_theta_max 0.967
_diffrn_measurement_device_type 'Bruker P4'
_diffrn_measurement_method '\w scans'
_diffrn_radiation_monochromator graphite
_diffrn_radiation_source 'fine-focus sealed tube'
_diffrn_radiation_type MoK\a
_diffrn_radiation_wavelength 0.71073
_diffrn_reflns_av_R_equivalents 0.0777
_diffrn_reflns_av_sigmaI/netI 0.0815
_diffrn_reflns_limit_h_max 8
_diffrn_reflns_limit_h_min -8
_diffrn_reflns_limit_k_max 39
_diffrn_reflns_limit_k_min -39
_diffrn_reflns_limit_l_max 16
_diffrn_reflns_limit_l_min -16
_diffrn_reflns_number 16230
_diffrn_reflns_theta_full 27.64
_diffrn_reflns_theta_max 27.64
_diffrn_reflns_theta_min 3.13
_diffrn_standards_decay_% 0
_diffrn_standards_interval_count 0
_diffrn_standards_interval_time 0
_diffrn_standards_number 0
_exptl_absorpt_coefficient_mu 6.759
_exptl_absorpt_correction_T_max 0.296
_exptl_absorpt_correction_T_min 0.156
_exptl_absorpt_correction_type multi-scan
_exptl_absorpt_process_details SADABS
_exptl_crystal_colour colourless
_exptl_crystal_density_diffrn 2.615
_exptl_crystal_density_method 'not measured'
_exptl_crystal_description rectangular
_exptl_crystal_F_000 1668
_exptl_crystal_size_max 0.30
_exptl_crystal_size_mid 0.24
_exptl_crystal_size_min 0.18
_refine_diff_density_max 2.950
_refine_diff_density_min -1.749
_refine_diff_density_rms 0.280
_refine_ls_extinction_method none
_refine_ls_goodness_of_fit_ref 1.100
_refine_ls_hydrogen_treatment none
_refine_ls_matrix_type full
_refine_ls_number_parameters 389
_refine_ls_number_reflns 5030
_refine_ls_number_restraints 120
_refine_ls_restrained_S_all 1.088
_refine_ls_R_factor_all 0.0668
_refine_ls_R_factor_gt 0.0522
_refine_ls_shift/su_max 0.004
_refine_ls_shift/su_mean 0.000
_refine_ls_structure_factor_coef Fsqd
_refine_ls_weighting_details 'calc w=1/[\s^2^(Fo^2^)+(0.0600P)^2^+4.4738P] where P=(Fo^2^+2Fc^2^)/3'
_refine_ls_weighting_scheme calc
_refine_ls_wR_factor_gt 0.1300
_refine_ls_wR_factor_ref 0.1408
_reflns_number_gt 4120
_reflns_number_total 5030
_reflns_threshold_expression >2sigma(I)
_cod_data_source_file c3ce42197j.txt
_cod_data_source_block 7
_cod_depositor_comments
;
The following automatic conversions were performed:

'_symmetry_cell_setting' value 'Monoclinic' changed to 'monoclinic'
according to
/usr/data/users/saulius/automatic-downloads/current/RSC/lib/dictionaries/cif_core.dic
dictionary named 'cif_core.dic' version 2.4.2 from
2011-04-26.

'_exptl_absorpt_correction_type' value 'MULTI-SCAN'
changed to 'multi-scan' according to
/usr/data/users/saulius/automatic-downloads/current/RSC/lib/dictionaries/cif_core.dic
dictionary named 'cif_core.dic' version 2.4.2 from 2011-04-26.

Automatic conversion script
Id: cif_fix_values 2281 2013-09-26 08:29:07Z andrius 
;
_cod_original_cell_volume 2228.4(8)
_cod_original_sg_symbol_H-M P21/c
_cod_database_code 7214012

loop_
_symmetry_equiv_pos_as_xyz
'x, y, z'
'-x, y+1/2, -z+1/2'
'-x, -y, -z'
'x, -y-1/2, z-1/2'

loop_
_atom_site_label
_atom_site_type_symbol
_atom_site_fract_x
_atom_site_fract_y
_atom_site_fract_z
_atom_site_U_iso_or_equiv
_atom_site_adp_type
_atom_site_occupancy
_atom_site_symmetry_multiplicity
_atom_site_calc_flag
_atom_site_refinement_flags
H1 H 0.328(15) -0.164(3) 0.627(8) 0.01(2) Uiso 1 1 d .
Dy1 Dy 0.70483(7) 0.083811(11) 0.95723(4) 0.01920(13) Uani 1 1 d .
Dy2 Dy 0.04189(8) 0.245773(11) 0.81093(4) 0.01897(14) Uani 1 1 d .
O1 O 0.3876(13) 0.15124(19) 0.6218(6) 0.0347(16) Uani 1 1 d .
O2 O 0.5675(13) 0.0994(2) 0.7590(6) 0.0340(16) Uani 1 1 d .
O3 O -0.0940(12) 0.10649(19) 0.1749(6) 0.0289(15) Uani 1 1 d .
O4 O -0.0172(12) 0.04033(19) 0.1343(6) 0.0297(15) Uani 1 1 d .
O5 O 0.2884(12) 0.1076(2) 0.8607(7) 0.0355(17) Uani 1 1 d .
O6 O 0.6620(12) 0.1608(2) 0.9641(6) 0.0348(17) Uani 1 1 d .
O7 O 0.0509(11) 0.16640(19) 0.7956(6) 0.0275(14) Uani 1 1 d .
O8 O 0.4237(11) 0.21799(18) 0.8779(6) 0.0270(14) Uani 1 1 d .
O9 O 0.5524(12) 0.01309(18) 0.8835(6) 0.0303(15) Uani 1 1 d .
O10 O 0.5077(11) 0.05213(19) 1.0569(6) 0.0273(14) Uani 1 1 d .
O11 O 0.1934(13) 0.2137(2) 1.0179(6) 0.0314(16) Uani 1 1 d .
O12 O 0.3325(13) 0.2981(2) 0.9390(7) 0.0341(16) Uani 1 1 d D
O13 O 0.1984(13) 0.2832(2) 0.6934(6) 0.0334(16) Uani 1 1 d .
O14 O -0.2191(15) 0.3071(2) 0.7080(7) 0.043(2) Uani 1 1 d D
O15 O -0.1414(12) 0.22342(19) 0.5974(6) 0.0255(14) Uani 1 1 d .
O16 O -0.3408(12) 0.2208(2) 0.7464(7) 0.0327(16) Uani 1 1 d .
H16A H -0.4500 0.2241 0.6725 0.049 Uiso 1 1 d R
H16B H -0.3692 0.2085 0.7972 0.049 Uiso 1 1 d R
O17 O 1.0839(15) 0.1204(2) 1.0233(8) 0.048(2) Uani 1 1 d D
O18 O 0.9492(13) 0.0461(2) 0.8928(8) 0.0410(18) Uani 1 1 d D
O19 O -0.1131(11) 0.28009(19) 0.9315(6) 0.0258(14) Uani 1 1 d .
N1 N 0.2959(15) -0.1335(2) 0.5968(8) 0.032(2) Uani 1 1 d .
C12 C 0.1877(17) -0.1229(3) 0.4774(9) 0.029(2) Uani 1 1 d U
H12 H 0.1208 -0.1444 0.4176 0.035 Uiso 1 1 calc R
C13 C 0.1776(17) -0.0795(3) 0.4450(10) 0.031(2) Uani 1 1 d U
H13 H 0.1068 -0.0720 0.3628 0.037 Uiso 1 1 calc R
C9 C 0.2717(15) -0.0465(3) 0.5334(8) 0.0227(18) Uani 1 1 d U
C10 C 0.3811(16) -0.0595(3) 0.6560(9) 0.0259(19) Uani 1 1 d U
H10 H 0.4488 -0.0388 0.7181 0.031 Uiso 1 1 calc R
C11 C 0.3877(17) -0.1031(3) 0.6839(10) 0.030(2) Uani 1 1 d U
H11 H 0.4578 -0.1115 0.7654 0.036 Uiso 1 1 calc R
C3 C 0.2518(14) 0.0004(3) 0.4979(8) 0.0196(16) Uani 1 1 d U
C4 C 0.1407(15) 0.0128(3) 0.3764(9) 0.0238(18) Uani 1 1 d U
H4 H 0.0785 -0.0087 0.3162 0.029 Uiso 1 1 calc R
C5 C 0.1194(14) 0.0564(2) 0.3418(8) 0.0173(16) Uani 1 1 d U
C6 C 0.2048(12) 0.0883(2) 0.4279(7) 0.0091(13) Uani 1 1 d U
H6 H 0.1835 0.1175 0.4041 0.011 Uiso 1 1 calc R
C1 C 0.3280(14) 0.0774(2) 0.5556(8) 0.0197(17) Uani 1 1 d U
C2 C 0.3450(15) 0.0336(3) 0.5846(8) 0.0210(17) Uani 1 1 d U
H2 H 0.4232 0.0258 0.6667 0.025 Uiso 1 1 calc R
C8 C 0.4343(15) 0.1120(3) 0.6509(9) 0.0224(17) Uani 1 1 d U
C7 C -0.0097(14) 0.0694(2) 0.2072(8) 0.0159(15) Uani 1 1 d U
C14 C 0.2500(17) 0.1478(3) 0.8461(9) 0.028(2) Uani 1 1 d U
C15 C 0.4616(16) 0.1782(3) 0.8992(9) 0.0255(19) Uani 1 1 d U
C16 C 0.5113(15) -0.0115(3) 0.9492(8) 0.0219(17) Uani 1 1 d U
C18 C 0.1297(15) 0.2283(3) 1.0868(8) 0.0216(17) Uani 1 1 d U
C17 C -0.0549(16) 0.2352(3) 0.5339(9) 0.0239(18) Uani 1 1 d U
H12B H 0.308(13) 0.311(3) 0.990(5) 0.029 Uiso 1 1 d D
H12A H 0.467(7) 0.287(3) 0.981(6) 0.029 Uiso 1 1 d D
H17A H 1.079(15) 0.118(3) 0.956(4) 0.029 Uiso 1 1 d D
H17B H 0.996(14) 0.142(2) 1.015(7) 0.029 Uiso 1 1 d D
H18A H 1.052(10) 0.0661(17) 0.919(8) 0.029 Uiso 1 1 d D
H18B H 1.016(12) 0.0241(16) 0.938(7) 0.029 Uiso 1 1 d D
H14A H -0.362(6) 0.300(3) 0.655(6) 0.029 Uiso 1 1 d D
H14B H -0.198(13) 0.3299(19) 0.674(7) 0.029 Uiso 1 1 d D

loop_
_atom_site_aniso_label
_atom_site_aniso_U_11
_atom_site_aniso_U_22
_atom_site_aniso_U_33
_atom_site_aniso_U_23
_atom_site_aniso_U_13
_atom_site_aniso_U_12
Dy1 0.0253(2) 0.0162(2) 0.0155(2) 0.00058(13) 0.01014(19) -0.00008(14)
Dy2 0.0268(3) 0.0168(2) 0.0186(3) 0.00049(14) 0.0155(2) 0.00176(14)
O1 0.048(4) 0.018(3) 0.026(4) 0.001(3) 0.011(3) 0.001(3)
O2 0.044(4) 0.031(3) 0.021(4) -0.004(3) 0.012(4) -0.004(3)
O3 0.037(4) 0.022(3) 0.019(4) 0.002(2) 0.008(3) 0.010(3)
O4 0.039(4) 0.028(3) 0.025(4) 0.002(3) 0.018(3) 0.007(3)
O5 0.034(4) 0.023(3) 0.048(5) 0.008(3) 0.020(4) 0.005(3)
O6 0.035(4) 0.024(3) 0.028(4) -0.005(3) 0.003(3) 0.002(3)
O7 0.027(4) 0.022(3) 0.028(4) 0.003(2) 0.011(3) 0.004(2)
O8 0.032(4) 0.021(3) 0.026(4) 0.000(2) 0.013(3) 0.002(2)
O9 0.051(4) 0.021(3) 0.026(4) 0.003(3) 0.025(4) -0.008(3)
O10 0.034(4) 0.025(3) 0.025(4) 0.002(3) 0.017(3) -0.004(3)
O11 0.050(4) 0.033(3) 0.021(4) 0.010(3) 0.025(4) 0.015(3)
O12 0.041(4) 0.029(3) 0.037(4) -0.003(3) 0.023(4) 0.003(3)
O13 0.047(4) 0.036(3) 0.024(4) -0.008(3) 0.023(4) -0.014(3)
O14 0.073(6) 0.027(4) 0.045(5) 0.011(3) 0.041(5) 0.011(3)
O15 0.041(4) 0.029(3) 0.017(4) 0.001(2) 0.022(3) -0.003(3)
O16 0.037(4) 0.037(3) 0.036(4) -0.003(3) 0.026(4) -0.005(3)
O17 0.064(6) 0.041(4) 0.061(6) -0.014(4) 0.047(5) -0.013(4)
O18 0.043(5) 0.032(4) 0.055(5) -0.001(3) 0.030(4) 0.002(3)
O19 0.029(4) 0.027(3) 0.031(4) 0.004(3) 0.022(3) 0.002(3)
N1 0.040(5) 0.025(4) 0.046(6) 0.006(4) 0.033(5) 0.003(3)
C12 0.029(2) 0.029(2) 0.030(2) -0.0003(10) 0.0152(13) 0.0000(10)
C13 0.030(2) 0.030(2) 0.031(2) 0.0000(10) 0.0157(14) 0.0002(10)
C9 0.023(2) 0.023(2) 0.023(2) -0.0004(10) 0.0119(12) -0.0002(10)
C10 0.026(2) 0.026(2) 0.026(2) -0.0001(10) 0.0137(13) -0.0001(10)
C11 0.030(2) 0.030(2) 0.030(2) 0.0003(10) 0.0153(13) 0.0000(10)
C3 0.0194(18) 0.0198(18) 0.0198(19) 0.0003(10) 0.0102(12) 0.0000(10)
C4 0.024(2) 0.024(2) 0.024(2) -0.0008(10) 0.0126(13) 0.0001(10)
C5 0.0173(18) 0.0175(18) 0.0171(18) 0.0001(10) 0.0088(12) 0.0001(10)
C6 0.0093(16) 0.0087(15) 0.0090(16) 0.0011(9) 0.0045(11) -0.0003(9)
C1 0.0196(19) 0.0201(19) 0.0199(19) 0.0005(10) 0.0106(12) -0.0004(10)
C2 0.0214(19) 0.0212(19) 0.0207(19) -0.0004(10) 0.0110(12) -0.0002(10)
C8 0.0226(19) 0.0229(19) 0.022(2) 0.0006(10) 0.0122(12) -0.0007(10)
C7 0.0165(18) 0.0162(18) 0.0155(18) -0.0014(10) 0.0085(12) -0.0012(9)
C14 0.028(2) 0.028(2) 0.028(2) 0.0001(10) 0.0145(13) 0.0000(10)
C15 0.026(2) 0.025(2) 0.025(2) -0.0010(10) 0.0129(13) 0.0001(10)
C16 0.0221(19) 0.0216(19) 0.022(2) 0.0001(10) 0.0108(12) -0.0003(10)
C18 0.0223(19) 0.0211(19) 0.0212(19) -0.0001(10) 0.0111(12) 0.0007(10)
C17 0.024(2) 0.024(2) 0.024(2) 0.0002(10) 0.0125(13) 0.0002(10)

loop_
_atom_type_symbol
_atom_type_description
_atom_type_scat_dispersion_real
_atom_type_scat_dispersion_imag
_atom_type_scat_source
C C 0.0033 0.0016 'International Tables Vol C Tables 4.2.6.8 and 6.1.1.4'
H H 0.0000 0.0000 'International Tables Vol C Tables 4.2.6.8 and 6.1.1.4'
Dy Dy -0.1892 4.4098 'International Tables Vol C Tables 4.2.6.8 and 6.1.1.4'
N N 0.0061 0.0033 'International Tables Vol C Tables 4.2.6.8 and 6.1.1.4'
O O 0.0106 0.0060 'International Tables Vol C Tables 4.2.6.8 and 6.1.1.4'

loop_
_geom_angle_atom_site_label_1
_geom_angle_atom_site_label_2
_geom_angle_atom_site_label_3
_geom_angle
_geom_angle_site_symmetry_1
_geom_angle_site_symmetry_3
O2 Dy1 O9 84.5(2) . .
O2 Dy1 O6 81.1(2) . .
O9 Dy1 O6 152.1(2) . .
O2 Dy1 O4 145.9(2) . 1_656
O9 Dy1 O4 80.6(2) . 1_656
O6 Dy1 O4 123.5(2) . 1_656
O2 Dy1 O10 130.5(2) . .
O9 Dy1 O10 67.1(2) . .
O6 Dy1 O10 105.4(2) . .
O4 Dy1 O10 70.0(2) 1_656 .
O2 Dy1 O18 71.3(3) . .
O9 Dy1 O18 70.2(2) . .
O6 Dy1 O18 126.1(2) . .
O4 Dy1 O18 74.8(2) 1_656 .
O10 Dy1 O18 127.8(2) . .
O2 Dy1 O17 92.3(3) . .
O9 Dy1 O17 134.5(2) . .
O6 Dy1 O17 70.2(2) . .
O4 Dy1 O17 77.1(3) 1_656 .
O10 Dy1 O17 136.6(2) . .
O18 Dy1 O17 65.9(2) . .
O2 Dy1 O3 150.5(2) . 1_656
O9 Dy1 O3 125.0(2) . 1_656
O6 Dy1 O3 71.8(2) . 1_656
O4 Dy1 O3 53.3(2) 1_656 1_656
O10 Dy1 O3 69.8(2) . 1_656
O18 Dy1 O3 115.9(2) . 1_656
O17 Dy1 O3 68.0(2) . 1_656
O2 Dy1 O5 71.2(3) . .
O9 Dy1 O5 86.0(2) . .
O6 Dy1 O5 66.8(2) . .
O4 Dy1 O5 137.3(2) 1_656 .
O10 Dy1 O5 67.4(2) . .
O18 Dy1 O5 137.0(3) . .
O17 Dy1 O5 135.6(2) . .
O3 Dy1 O5 107.1(2) 1_656 .
O2 Dy1 C7 164.4(2) . 1_656
O9 Dy1 C7 102.2(2) . 1_656
O6 Dy1 C7 98.0(2) . 1_656
O4 Dy1 C7 27.2(2) 1_656 1_656
O10 Dy1 C7 64.8(2) . 1_656
O18 Dy1 C7 97.5(2) . 1_656
O17 Dy1 C7 72.9(3) . 1_656
O3 Dy1 C7 26.4(2) 1_656 1_656
O5 Dy1 C7 122.8(2) . 1_656
O2 Dy1 H17B 89.1(17) . .
O9 Dy1 H17B 153.3(8) . .
O6 Dy1 H17B 50.4(5) . .
O4 Dy1 H17B 90.7(14) 1_656 .
O10 Dy1 H17B 133.2(16) . .
O18 Dy1 H17B 83.2(9) . .
O17 Dy1 H17B 19.8(4) . .
O3 Dy1 H17B 64.8(17) 1_656 .
O5 Dy1 H17B 116.4(6) . .
C7 Dy1 H17B 78.6(17) 1_656 .
O16 Dy2 O8 140.3(2) . .
O16 Dy2 O12 143.3(2) . .
O8 Dy2 O12 69.8(2) . .
O16 Dy2 O14 73.7(3) . .
O8 Dy2 O14 143.4(2) . .
O12 Dy2 O14 87.4(3) . .
O16 Dy2 O7 73.6(2) . .
O8 Dy2 O7 66.9(2) . .
O12 Dy2 O7 132.6(2) . .
O14 Dy2 O7 139.9(3) . .
O16 Dy2 O15 72.0(2) . .
O8 Dy2 O15 97.4(2) . .
O12 Dy2 O15 135.5(2) . .
O14 Dy2 O15 78.8(2) . .
O7 Dy2 O15 69.5(2) . .
O16 Dy2 O19 68.6(2) . .
O8 Dy2 O19 129.4(2) . .
O12 Dy2 O19 75.1(2) . .
O14 Dy2 O19 66.4(2) . .
O7 Dy2 O19 120.4(2) . .
O15 Dy2 O19 133.0(2) . .
O16 Dy2 O11 91.0(2) . .
O8 Dy2 O11 72.8(2) . .
O12 Dy2 O11 78.2(2) . .
O14 Dy2 O11 131.5(2) . .
O7 Dy2 O11 71.3(2) . .
O15 Dy2 O11 140.3(2) . .
O19 Dy2 O11 65.2(2) . .
O16 Dy2 O13 130.2(2) . .
O8 Dy2 O13 71.4(2) . .
O12 Dy2 O13 70.3(2) . .
O14 Dy2 O13 74.1(2) . .
O7 Dy2 O13 111.9(2) . .
O15 Dy2 O13 65.3(2) . .
O19 Dy2 O13 127.8(2) . .
O11 Dy2 O13 138.5(2) . .
C8 O2 Dy1 161.2(7) . .
C7 O3 Dy1 90.4(5) . 1_454
C7 O4 Dy1 91.2(5) . 1_454
C14 O5 Dy1 116.8(6) . .
C15 O6 Dy1 119.8(6) . .
C14 O7 Dy2 117.8(6) . .
C15 O8 Dy2 119.1(6) . .
C16 O9 Dy1 118.6(5) . .
C16 O10 Dy1 115.3(6) 3_657 .
C18 O11 Dy2 120.7(6) . .
Dy2 O12 H12B 115(6) . .
Dy2 O12 H12A 112(6) . .
H12B O12 H12A 105.7(17) . .
C18 O13 Dy2 119.6(5) 4_565 .
Dy2 O14 H14A 114(6) . .
Dy2 O14 H14B 130(6) . .
H14A O14 H14B 102.2(16) . .
C17 O15 Dy2 120.3(6) . .
Dy2 O16 H16A 120.0 . .
Dy2 O16 H16B 120.0 . .
H16A O16 H16B 120.0 . .
Dy1 O17 H17A 97(7) . .
Dy1 O17 H17B 78(7) . .
H17A O17 H17B 105.2(17) . .
Dy1 O18 H18A 94(7) . .
Dy1 O18 H18B 111(7) . .
H18A O18 H18B 105.7(17) . .
C17 O19 Dy2 119.1(5) 4_566 .
C11 N1 C12 121.5(8) . .
C11 N1 H1 115(5) . .
C12 N1 H1 123(5) . .
N1 C12 C13 119.1(9) . .
N1 C12 H12 120.5 . .
C13 C12 H12 120.5 . .
C12 C13 C9 121.2(10) . .
C12 C13 H13 119.4 . .
C9 C13 H13 119.4 . .
C13 C9 C10 117.2(8) . .
C13 C9 C3 121.0(8) . .
C10 C9 C3 121.8(8) . .
C11 C10 C9 119.5(9) . .
C11 C10 H10 120.2 . .
C9 C10 H10 120.2 . .
N1 C11 C10 121.4(9) . .
N1 C11 H11 119.3 . .
C10 C11 H11 119.3 . .
C4 C3 C2 116.9(7) . .
C4 C3 C9 121.2(8) . .
C2 C3 C9 121.9(8) . .
C3 C4 C5 121.9(8) . .
C3 C4 H4 119.1 . .
C5 C4 H4 119.1 . .
C6 C5 C4 120.1(8) . .
C6 C5 C7 118.8(7) . .
C4 C5 C7 121.0(7) . .
C5 C6 C1 120.6(7) . .
C5 C6 H6 119.7 . .
C1 C6 H6 119.7 . .
C2 C1 C6 116.7(7) . .
C2 C1 C8 122.2(8) . .
C6 C1 C8 121.1(7) . .
C1 C2 C3 123.8(8) . .
C1 C2 H2 118.1 . .
C3 C2 H2 118.1 . .
O1 C8 O2 123.3(8) . .
O1 C8 C1 120.0(8) . .
O2 C8 C1 116.7(7) . .
O3 C7 O4 123.9(8) . .
O3 C7 C5 120.7(7) . .
O4 C7 C5 115.4(7) . .
O3 C7 Dy1 63.2(4) . 1_454
O4 C7 Dy1 61.6(4) . 1_454
C5 C7 Dy1 171.3(5) . 1_454
O5 C14 O7 126.5(9) . .
O5 C14 C15 117.5(8) . .
O7 C14 C15 115.9(8) . .
O8 C15 O6 125.5(8) . .
O8 C15 C14 117.5(8) . .
O6 C15 C14 117.0(8) . .
O10 C16 O9 127.3(8) 3_657 .
O10 C16 C16 117.0(9) 3_657 3_657
O9 C16 C16 115.7(9) . 3_657
O11 C18 O13 127.4(8) . 4_566
O11 C18 C17 116.0(8) . 4_566
O13 C18 C17 116.6(8) 4_566 4_566
O19 C17 O15 124.5(8) 4_565 .
O19 C17 C18 118.7(8) 4_565 4_565
O15 C17 C18 116.8(8) . 4_565

loop_
_geom_bond_atom_site_label_1
_geom_bond_atom_site_label_2
_geom_bond_distance
_geom_bond_site_symmetry_2
Dy1 O2 2.254(7) .
Dy1 O9 2.368(6) .
Dy1 O6 2.377(6) .
Dy1 O4 2.448(7) 1_656
Dy1 O10 2.449(6) .
Dy1 O18 2.456(7) .
Dy1 O17 2.479(8) .
Dy1 O3 2.482(6) 1_656
Dy1 O5 2.494(7) .
Dy1 C7 2.782(8) 1_656
Dy1 H17B 2.45(10) .
Dy2 O16 2.366(6) .
Dy2 O8 2.383(6) .
Dy2 O12 2.392(7) .
Dy2 O14 2.432(7) .
Dy2 O7 2.438(6) .
Dy2 O15 2.441(6) .
Dy2 O19 2.484(6) .
Dy2 O11 2.492(6) .
Dy2 O13 2.502(6) .
O1 C8 1.248(10) .
O2 C8 1.257(11) .
O3 C7 1.237(9) .
O3 Dy1 2.482(6) 1_454
O4 C7 1.270(10) .
O4 Dy1 2.448(6) 1_454
O5 C14 1.250(11) .
O6 C15 1.270(11) .
O7 C14 1.271(11) .
O8 C15 1.244(10) .
O9 C16 1.256(10) .
O10 C16 1.246(10) 3_657
O11 C18 1.240(10) .
O12 H12B 0.849(10) .
O12 H12A 0.848(10) .
O13 C18 1.242(11) 4_565
O14 H14A 0.868(10) .
O14 H14B 0.867(10) .
O15 C17 1.265(10) .
O16 H16A 0.8500 .
O16 H16B 0.8500 .
O17 H17A 0.850(10) .
O17 H17B 0.850(10) .
O18 H18A 0.848(10) .
O18 H18B 0.848(10) .
O19 C17 1.247(11) 4_566
N1 C11 1.333(12) .
N1 C12 1.349(13) .
N1 H1 1.00(8) .
C12 C13 1.381(12) .
C12 H12 0.9300 .
C13 C9 1.398(12) .
C13 H13 0.9300 .
C9 C10 1.401(13) .
C9 C3 1.488(11) .
C10 C11 1.375(12) .
C10 H10 0.9300 .
C11 H11 0.9300 .
C3 C4 1.383(12) .
C3 C2 1.391(11) .
C4 C5 1.389(11) .
C4 H4 0.9300 .
C5 C6 1.357(10) .
C5 C7 1.526(11) .
C6 C1 1.436(11) .
C6 H6 0.9300 .
C1 C2 1.380(11) .
C1 C8 1.486(12) .
C2 H2 0.9300 .
C7 Dy1 2.782(8) 1_454
C14 C15 1.525(12) .
C16 O10 1.246(10) 3_657
C16 C16 1.551(16) 3_657
C18 O13 1.242(11) 4_566
C18 C17 1.536(12) 4_566
C17 O19 1.247(11) 4_565
C17 C18 1.536(12) 4_565

loop_
_geom_torsion_atom_site_label_1
_geom_torsion_atom_site_label_2
_geom_torsion_atom_site_label_3
_geom_torsion_atom_site_label_4
_geom_torsion
_geom_torsion_site_symmetry_1
_geom_torsion_site_symmetry_4
O9 Dy1 O2 C8 93.5(19) . .
O6 Dy1 O2 C8 -62.5(18) . .
O4 Dy1 O2 C8 157.7(17) 1_656 .
O10 Dy1 O2 C8 40.2(19) . .
O18 Dy1 O2 C8 164.4(19) . .
O17 Dy1 O2 C8 -132.1(19) . .
O3 Dy1 O2 C8 -85.8(19) 1_656 .
O5 Dy1 O2 C8 5.8(18) . .
C7 Dy1 O2 C8 -150.2(16) 1_656 .
O2 Dy1 O5 C14 -78.9(7) . .
O9 Dy1 O5 C14 -164.4(7) . .
O6 Dy1 O5 C14 9.3(7) . .
O4 Dy1 O5 C14 124.1(7) 1_656 .
O10 Dy1 O5 C14 128.8(8) . .
O18 Dy1 O5 C14 -109.4(7) . .
O17 Dy1 O5 C14 -5.5(9) . .
O3 Dy1 O5 C14 70.2(7) 1_656 .
C7 Dy1 O5 C14 93.7(7) 1_656 .
O2 Dy1 O6 C15 60.2(7) . .
O9 Dy1 O6 C15 0.4(10) . .
O4 Dy1 O6 C15 -145.5(7) 1_656 .
O10 Dy1 O6 C15 -69.5(7) . .
O18 Dy1 O6 C15 119.1(7) . .
O17 Dy1 O6 C15 155.9(8) . .
O3 Dy1 O6 C15 -131.6(8) 1_656 .
O5 Dy1 O6 C15 -13.1(7) . .
C7 Dy1 O6 C15 -135.5(7) 1_656 .
O16 Dy2 O7 C14 -165.0(7) . .
O8 Dy2 O7 C14 10.6(6) . .
O12 Dy2 O7 C14 -15.3(8) . .
O14 Dy2 O7 C14 158.6(6) . .
O15 Dy2 O7 C14 118.5(7) . .
O19 Dy2 O7 C14 -112.9(7) . .
O11 Dy2 O7 C14 -68.2(7) . .
O13 Dy2 O7 C14 67.6(7) . .
O16 Dy2 O8 C15 -8.4(8) . .
O12 Dy2 O8 C15 144.9(7) . .
O14 Dy2 O8 C15 -160.2(6) . .
O7 Dy2 O8 C15 -15.1(7) . .
O15 Dy2 O8 C15 -79.1(7) . .
O19 Dy2 O8 C15 96.1(7) . .
O11 Dy2 O8 C15 61.5(7) . .
O13 Dy2 O8 C15 -139.9(7) . .
O2 Dy1 O9 C16 -159.5(7) . .
O6 Dy1 O9 C16 -100.4(8) . .
O4 Dy1 O9 C16 51.3(7) 1_656 .
O10 Dy1 O9 C16 -20.9(6) . .
O18 Dy1 O9 C16 128.4(7) . .
O17 Dy1 O9 C16 112.7(7) . .
O3 Dy1 O9 C16 20.1(8) 1_656 .
O5 Dy1 O9 C16 -88.0(7) . .
C7 Dy1 O9 C16 34.8(7) 1_656 .
O2 Dy1 O10 C16 81.1(7) . 3_657
O9 Dy1 O10 C16 21.1(6) . 3_657
O6 Dy1 O10 C16 172.6(6) . 3_657
O4 Dy1 O10 C16 -66.9(6) 1_656 3_657
O18 Dy1 O10 C16 -16.3(8) . 3_657
O17 Dy1 O10 C16 -110.1(7) . 3_657
O3 Dy1 O10 C16 -124.0(7) 1_656 3_657
O5 Dy1 O10 C16 116.5(7) . 3_657
C7 Dy1 O10 C16 -95.8(7) 1_656 3_657
O16 Dy2 O11 C18 -66.2(7) . .
O8 Dy2 O11 C18 150.7(7) . .
O12 Dy2 O11 C18 78.4(7) . .
O14 Dy2 O11 C18 2.7(8) . .
O7 Dy2 O11 C18 -138.5(7) . .
O15 Dy2 O11 C18 -128.6(6) . .
O19 Dy2 O11 C18 -0.4(6) . .
O13 Dy2 O11 C18 119.3(7) . .
O16 Dy2 O13 C18 -39.1(8) . 4_565
O8 Dy2 O13 C18 102.1(7) . 4_565
O12 Dy2 O13 C18 176.6(7) . 4_565
O14 Dy2 O13 C18 -90.4(7) . 4_565
O7 Dy2 O13 C18 47.6(7) . 4_565
O15 Dy2 O13 C18 -5.6(6) . 4_565
O19 Dy2 O13 C18 -131.9(6) . 4_565
O11 Dy2 O13 C18 133.8(6) . 4_565
O16 Dy2 O15 C17 164.0(7) . .
O8 Dy2 O15 C17 -55.3(6) . .
O12 Dy2 O15 C17 13.3(7) . .
O14 Dy2 O15 C17 87.7(6) . .
O7 Dy2 O15 C17 -117.3(6) . .
O19 Dy2 O15 C17 129.8(6) . .
O11 Dy2 O15 C17 -127.2(6) . .
O13 Dy2 O15 C17 10.3(6) . .
O16 Dy2 O19 C17 98.4(7) . 4_566
O8 Dy2 O19 C17 -40.0(7) . 4_566
O12 Dy2 O19 C17 -87.0(7) . 4_566
O14 Dy2 O19 C17 179.3(7) . 4_566
O7 Dy2 O19 C17 43.9(7) . 4_566
O15 Dy2 O19 C17 133.5(6) . 4_566
O11 Dy2 O19 C17 -3.3(6) . 4_566
O13 Dy2 O19 C17 -136.6(6) . 4_566
C11 N1 C12 C13 1.8(14) . .
N1 C12 C13 C9 -1.7(14) . .
C12 C13 C9 C10 1.4(13) . .
C12 C13 C9 C3 -177.5(8) . .
C13 C9 C10 C11 -1.2(13) . .
C3 C9 C10 C11 177.7(8) . .
C12 N1 C11 C10 -1.5(14) . .
C9 C10 C11 N1 1.2(14) . .
C13 C9 C3 C4 -0.3(13) . .
C10 C9 C3 C4 -179.2(8) . .
C13 C9 C3 C2 -179.8(8) . .
C10 C9 C3 C2 1.4(13) . .
C2 C3 C4 C5 -1.0(12) . .
C9 C3 C4 C5 179.6(8) . .
C3 C4 C5 C6 -1.2(13) . .
C3 C4 C5 C7 -178.3(7) . .
C4 C5 C6 C1 3.0(12) . .
C7 C5 C6 C1 -179.8(7) . .
C5 C6 C1 C2 -2.6(11) . .
C5 C6 C1 C8 176.5(7) . .
C6 C1 C2 C3 0.4(12) . .
C8 C1 C2 C3 -178.7(8) . .
C4 C3 C2 C1 1.3(12) . .
C9 C3 C2 C1 -179.2(8) . .
Dy1 O2 C8 O1 71(2) . .
Dy1 O2 C8 C1 -108.1(18) . .
C2 C1 C8 O1 -169.9(8) . .
C6 C1 C8 O1 11.1(12) . .
C2 C1 C8 O2 9.2(13) . .
C6 C1 C8 O2 -169.8(8) . .
Dy1 O3 C7 O4 10.8(9) 1_454 .
Dy1 O3 C7 C5 -171.1(6) 1_454 .
Dy1 O4 C7 O3 -10.9(9) 1_454 .
Dy1 O4 C7 C5 170.8(6) 1_454 .
C6 C5 C7 O3 -20.5(11) . .
C4 C5 C7 O3 156.7(8) . .
C6 C5 C7 O4 157.8(7) . .
C4 C5 C7 O4 -25.0(11) . .
C6 C5 C7 Dy1 -134(3) . 1_454
C4 C5 C7 Dy1 43(4) . 1_454
Dy1 O5 C14 O7 177.7(8) . .
Dy1 O5 C14 C15 -5.6(11) . .
Dy2 O7 C14 O5 170.5(8) . .
Dy2 O7 C14 C15 -6.3(11) . .
Dy2 O8 C15 O6 -160.4(8) . .
Dy2 O8 C15 C14 17.8(11) . .
Dy1 O6 C15 O8 -166.2(7) . .
Dy1 O6 C15 C14 15.5(11) . .
O5 C14 C15 O8 175.4(9) . .
O7 C14 C15 O8 -7.5(13) . .
O5 C14 C15 O6 -6.2(14) . .
O7 C14 C15 O6 170.9(8) . .
Dy1 O9 C16 O10 -159.3(8) . 3_657
Dy1 O9 C16 C16 19.0(13) . 3_657
Dy2 O11 C18 O13 -176.6(7) . 4_566
Dy2 O11 C18 C17 3.3(10) . 4_566
Dy2 O15 C17 O19 168.0(7) . 4_565
Dy2 O15 C17 C18 -13.5(10) . 4_565
